data_1008156
loop_
_publ_author_name
'Levy, H A'
'Agron, P A'

_publ_section_title
;
The Crystal and Molecular Structure of Xenon Difluoride by Neutron
Diffraction
;
_journal_coden_ASTM JACSAT
_journal_name_full 'Journal of the American Chemical Society'
_journal_page_first 241
_journal_page_last 242
_journal_paper_doi 10.1021/ja00885a037
_journal_volume 85
_journal_year 1963
_chemical_formula_structural 'Xe F2'
_chemical_formula_sum 'F2 Xe'
_chemical_name_systematic 'Xenon(II) fluoride'
_space_group_IT_number 139
_symmetry_cell_setting tetragonal
_symmetry_Int_Tables_number 139
_symmetry_space_group_name_Hall '-I 4 2'
_symmetry_space_group_name_H-M 'I 4/m m m'
_cell_angle_alpha 90
_cell_angle_beta 90
_cell_angle_gamma 90
_cell_formula_units_Z 2
_cell_length_a 4.315
_cell_length_b 4.315
_cell_length_c 6.99
_cell_volume 130.1
_refine_ls_R_factor_all 0.097
_cod_database_code 1008156

loop_
_symmetry_equiv_pos_as_xyz
x,y,z
-x,-y,z
-x,y,z
x,-y,z
-y,x,z
y,-x,z
y,x,z
-y,-x,z
-x,-y,-z
x,y,-z
x,-y,-z
-x,y,-z
y,-x,-z
-y,x,-z
-y,-x,-z
y,x,-z
1/2+x,1/2+y,1/2+z
1/2-x,1/2-y,1/2+z
1/2-x,1/2+y,1/2+z
1/2+x,1/2-y,1/2+z
1/2-y,1/2+x,1/2+z
1/2+y,1/2-x,1/2+z
1/2+y,1/2+x,1/2+z
1/2-y,1/2-x,1/2+z
1/2-x,1/2-y,1/2-z
1/2+x,1/2+y,1/2-z
1/2+x,1/2-y,1/2-z
1/2-x,1/2+y,1/2-z
1/2+y,1/2-x,1/2-z
1/2-y,1/2+x,1/2-z
1/2-y,1/2-x,1/2-z
1/2+y,1/2+x,1/2-z

loop_
_atom_site_label
_atom_site_type_symbol
_atom_site_symmetry_multiplicity
_atom_site_Wyckoff_symbol
_atom_site_fract_x
_atom_site_fract_y
_atom_site_fract_z
_atom_site_occupancy
_atom_site_attached_hydrogens
_atom_site_calc_flag
Xe1 Xe2+ 2 a 0. 0. 0. 1. 0 d
F1 F1- 4 e 0. 0. 0.2837(3) 1. 0 d

loop_
_atom_type_symbol
_atom_type_oxidation_number
Xe2+ 2.000
F1- -1.000
